data_1525825
loop_
_publ_author_name
'Llanos, J.'
'Mujica, C.'
'Henriquez, A.'
'Gomez-Romero, P.'
'Molins, E.'

_publ_section_title
;
 Structure refinement of samarium monothio oxide
;
_journal_name_full 'Journal of Alloys Compd.'
_journal_page_first 90
_journal_page_last 92
_journal_volume 316
_journal_year 2001
_chemical_formula_sum 'O2 S Sm2'
_chemical_name_systematic 'Sm2 O2 S'
_space_group_IT_number 164
_symmetry_space_group_name_Hall '-P 3 2"'
_symmetry_space_group_name_H-M 'P -3 m 1'
_cell_angle_alpha 90
_cell_angle_beta 90
_cell_angle_gamma 120
_cell_formula_units_Z 1
_cell_length_a 3.887
_cell_length_b 3.887
_cell_length_c 6.709
_cell_volume 87.784
_citation_journal_id_ASTM JALCEU
_cod_data_source_file Llanos_JALCEU_2001_1204.cif
_cod_data_source_block O2S1Sm2
_cod_original_cell_volume 87.78444
_cod_original_formula_sum 'O2 S1 Sm2'
_cod_database_code 1525825

loop_
_symmetry_equiv_pos_as_xyz
x,y,z
-y,x-y,z
-x+y,-x,z
y,x,-z
-x,-x+y,-z
x-y,-y,-z
-x,-y,-z
y,-x+y,-z
x-y,x,-z
-y,-x,z
x,x-y,z
-x+y,y,z

loop_
_atom_site_label
_atom_site_type_symbol
_atom_site_fract_x
_atom_site_fract_y
_atom_site_fract_z
_atom_site_occupancy
_atom_site_U_iso_or_equiv
O1 O-2 0.6667 0.3333 0.627 1 0.0
Sm1 Sm+3 0.6667 0.3333 0.2803 1 0.0
S1 S-2 0 0 0 1 0.0
